data_1513430
loop_
_publ_author_name
'Zhao, Peng'
'Yan, Xiaoyu'
'Yin, Hang'
'Xi, Chanjuan'

_publ_section_title
;
 Alkyltriflate-Triggered Annulation of Arylisothiocyanates and Alkynes
 Leading to Multiply Substituted Quinolines through Domino Electrophilic
 Activation.
;
_journal_issue 4
_journal_name_full 'Organic letters'
_journal_page_first 1120
_journal_page_last 1123
_journal_paper_doi 10.1021/ol500221u
_journal_volume 16
_journal_year 2014
_chemical_formula_moiety 'C16 H12 Br N S'
_chemical_formula_sum 'C16 H12 Br N S'
_chemical_formula_weight 330.24
_chemical_name_systematic
;
 ?
;
_space_group_IT_number 14
_symmetry_cell_setting monoclinic
_symmetry_space_group_name_Hall '-P 2yn'
_symmetry_space_group_name_H-M 'P 1 21/n 1'
_atom_sites_solution_hydrogens geom
_atom_sites_solution_primary direct
_atom_sites_solution_secondary difmap
_audit_creation_method SHELXL-97
_cell_angle_alpha 90.00
_cell_angle_beta 91.93(3)
_cell_angle_gamma 90.00
_cell_formula_units_Z 4
_cell_length_a 11.406(2)
_cell_length_b 6.9954(14)
_cell_length_c 16.879(3)
_cell_measurement_temperature 173(2)
_cell_measurement_theta_max 27.48
_cell_measurement_theta_min 2.19
_cell_volume 1346.0(4)
_computing_cell_refinement 'CrystalClear (Rigaku Inc., 2007)'
_computing_data_collection 'CrystalClear (Rigaku Inc., 2007)'
_computing_data_reduction 'CrystalClear (Rigaku Inc., 2007)'
_computing_molecular_graphics 'XP in Siemens SHELXTL (Sheldrick, 1994)'
_computing_publication_material 'SHELX97 (Sheldrick, 1997)'
_computing_structure_refinement 'SHELXL-97 (Sheldrick, 1997)'
_computing_structure_solution 'SHELXS-97 (Sheldrick, 1990)'
_diffrn_ambient_temperature 173(2)
_diffrn_measured_fraction_theta_full 0.994
_diffrn_measured_fraction_theta_max 0.994
_diffrn_measurement_device_type 'MM007-HF CCD(Saturn 724+)'
_diffrn_measurement_method '\w scans at fixed \c = 45\%'
_diffrn_radiation_monochromator graphite
_diffrn_radiation_source 'fine-focus sealed tube'
_diffrn_radiation_type MoK\a
_diffrn_radiation_wavelength 0.71073
_diffrn_reflns_av_R_equivalents 0.0365
_diffrn_reflns_av_sigmaI/netI 0.0331
_diffrn_reflns_limit_h_max 11
_diffrn_reflns_limit_h_min -14
_diffrn_reflns_limit_k_max 9
_diffrn_reflns_limit_k_min -9
_diffrn_reflns_limit_l_max 21
_diffrn_reflns_limit_l_min -21
_diffrn_reflns_number 9097
_diffrn_reflns_theta_full 27.48
_diffrn_reflns_theta_max 27.48
_diffrn_reflns_theta_min 2.19
_diffrn_standards_decay_% none
_diffrn_standards_interval_count none
_diffrn_standards_interval_time none
_diffrn_standards_number none
_exptl_absorpt_coefficient_mu 3.193
_exptl_absorpt_correction_T_max 1.0000
_exptl_absorpt_correction_T_min 0.7593
_exptl_absorpt_correction_type multi-scan
_exptl_absorpt_process_details 'SADABS (Sheldrick, 1996)'
_exptl_crystal_colour Colorless
_exptl_crystal_density_diffrn 1.630
_exptl_crystal_density_method 'not measured'
_exptl_crystal_description block
_exptl_crystal_F_000 664
_exptl_crystal_size_max 0.095
_exptl_crystal_size_mid 0.088
_exptl_crystal_size_min 0.051
_refine_diff_density_max 0.438
_refine_diff_density_min -0.314
_refine_diff_density_rms 0.080
_refine_ls_extinction_method none
_refine_ls_goodness_of_fit_ref 1.146
_refine_ls_hydrogen_treatment constr
_refine_ls_matrix_type full
_refine_ls_number_parameters 172
_refine_ls_number_reflns 3060
_refine_ls_number_restraints 0
_refine_ls_restrained_S_all 1.146
_refine_ls_R_factor_gt 0.0325
_refine_ls_shift/su_max 0.001
_refine_ls_shift/su_mean 0.000
_refine_ls_structure_factor_coef Fsqd
_refine_ls_weighting_details 'calc w=1/[\s^2^(Fo^2^)+(0.0251P)^2^+1.1177P] where P=(Fo^2^+2Fc^2^)/3'
_refine_ls_weighting_scheme calc
_refine_ls_wR_factor_gt 0.0695
_refine_ls_wR_factor_ref 0.0711
_reflns_number_gt 2876
_reflns_number_total 3060
_reflns_threshold_expression >2sigma(I)
_cod_data_source_file ol500221u_si_002.cif
_cod_data_source_block c
_cod_depositor_comments
;
The following automatic conversions were performed:

'_symmetry_cell_setting' value 'Monoclinic' changed to 'monoclinic'
according to
/usr/data/users/saulius/automatic-downloads/current/ACS/lib/dictionaries/cif_core.dic
dictionary named 'cif_core.dic' version 2.4.2 from 2011-04-26.

Automatic conversion script
Id: cif_fix_values 2281 2013-09-26 08:29:07Z andrius 
;
_cod_original_cell_volume 1346.0(5)
_cod_original_sg_symbol_H-M P2(1)/n
_cod_database_code 1513430
_refine_ls_r_factor_ref 0.0357

loop_
_symmetry_equiv_pos_as_xyz
'x, y, z'
'-x+1/2, y+1/2, -z+1/2'
'-x, -y, -z'
'x-1/2, -y-1/2, z-1/2'

loop_
_atom_site_label
_atom_site_type_symbol
_atom_site_fract_x
_atom_site_fract_y
_atom_site_fract_z
_atom_site_U_iso_or_equiv
_atom_site_adp_type
_atom_site_occupancy
_atom_site_symmetry_multiplicity
_atom_site_calc_flag
_atom_site_refinement_flags
Br1 Br 0.963883(17) 0.12471(3) 0.601629(12) 0.01708(8) Uani 1 1 d .
S1 S 1.21713(5) 0.14636(8) 0.53544(3) 0.01577(12) Uani 1 1 d .
N1 N 1.30631(16) 0.1481(2) 0.68384(11) 0.0141(4) Uani 1 1 d .
C2 C 1.18730(19) 0.1431(3) 0.88610(13) 0.0163(4) Uani 1 1 d .
H2A H 1.1147 0.1430 0.9120 0.020 Uiso 1 1 calc R
C7 C 1.20944(18) 0.1458(3) 0.63952(13) 0.0141(4) Uani 1 1 d .
C8 C 1.09552(18) 0.1408(3) 0.67303(13) 0.0147(4) Uani 1 1 d .
C9 C 1.08314(19) 0.1365(3) 0.75279(13) 0.0142(4) Uani 1 1 d .
C1 C 1.18817(18) 0.1413(3) 0.80247(13) 0.0141(4) Uani 1 1 d .
C11 C 0.96671(19) 0.1182(3) 0.79019(13) 0.0157(4) Uani 1 1 d .
C13 C 0.7763(2) 0.2441(4) 0.82089(15) 0.0242(5) Uani 1 1 d .
H13A H 0.7208 0.3454 0.8184 0.029 Uiso 1 1 calc R
C14 C 0.7495(2) 0.0761(4) 0.85886(14) 0.0243(5) Uani 1 1 d .
H14A H 0.6753 0.0613 0.8820 0.029 Uiso 1 1 calc R
C10 C 1.3734(2) 0.1472(4) 0.52513(15) 0.0242(5) Uani 1 1 d .
H10A H 1.3912 0.1477 0.4687 0.036 Uiso 1 1 calc R
H10B H 1.4072 0.0327 0.5504 0.036 Uiso 1 1 calc R
H10C H 1.4069 0.2615 0.5507 0.036 Uiso 1 1 calc R
C3 C 1.2907(2) 0.1449(3) 0.93027(14) 0.0169(4) Uani 1 1 d .
H3A H 1.2893 0.1448 0.9865 0.020 Uiso 1 1 calc R
C15 C 0.8308(2) -0.0718(4) 0.86339(14) 0.0219(5) Uani 1 1 d .
H15A H 0.8122 -0.1873 0.8897 0.026 Uiso 1 1 calc R
C12 C 0.8848(2) 0.2660(4) 0.78605(14) 0.0210(5) Uani 1 1 d .
H12A H 0.9027 0.3816 0.7595 0.025 Uiso 1 1 calc R
C6 C 1.29727(19) 0.1463(3) 0.76456(13) 0.0139(4) Uani 1 1 d .
C16 C 0.9391(2) -0.0508(3) 0.82945(13) 0.0179(5) Uani 1 1 d .
H16A H 0.9947 -0.1518 0.8329 0.022 Uiso 1 1 calc R
C5 C 1.40269(19) 0.1479(3) 0.81193(14) 0.0163(4) Uani 1 1 d .
H5A H 1.4762 0.1497 0.7871 0.020 Uiso 1 1 calc R
C4 C 1.39928(19) 0.1470(3) 0.89233(14) 0.0175(5) Uani 1 1 d .
H4A H 1.4704 0.1477 0.9233 0.021 Uiso 1 1 calc R

loop_
_atom_site_aniso_label
_atom_site_aniso_U_11
_atom_site_aniso_U_22
_atom_site_aniso_U_33
_atom_site_aniso_U_23
_atom_site_aniso_U_13
_atom_site_aniso_U_12
Br1 0.01342(12) 0.02387(13) 0.01381(13) 0.00042(9) -0.00184(8) 0.00000(8)
S1 0.0158(3) 0.0200(3) 0.0116(3) 0.0002(2) 0.0010(2) -0.0002(2)
N1 0.0146(8) 0.0140(9) 0.0138(9) 0.0001(7) 0.0013(7) -0.0009(7)
C2 0.0162(10) 0.0159(11) 0.0168(11) -0.0006(8) 0.0025(9) -0.0018(8)
C7 0.0158(10) 0.0115(10) 0.0150(11) 0.0005(8) 0.0016(8) -0.0003(8)
C8 0.0126(10) 0.0146(10) 0.0167(11) 0.0005(8) -0.0026(8) -0.0004(8)
C9 0.0150(10) 0.0120(10) 0.0157(11) 0.0005(8) 0.0019(8) 0.0016(8)
C1 0.0145(10) 0.0126(10) 0.0150(11) 0.0019(8) -0.0003(8) 0.0002(8)
C11 0.0135(10) 0.0225(11) 0.0111(10) -0.0020(9) -0.0017(8) 0.0004(8)
C13 0.0184(11) 0.0360(14) 0.0180(12) -0.0025(10) -0.0005(9) 0.0099(10)
C14 0.0149(11) 0.0427(15) 0.0156(12) -0.0074(11) 0.0029(9) -0.0027(10)
C10 0.0173(11) 0.0407(15) 0.0149(12) 0.0003(10) 0.0032(9) 0.0022(10)
C3 0.0215(11) 0.0177(11) 0.0116(11) -0.0007(8) -0.0002(8) -0.0023(9)
C15 0.0203(11) 0.0286(13) 0.0171(12) -0.0034(10) 0.0035(9) -0.0059(10)
C12 0.0187(11) 0.0269(12) 0.0174(12) 0.0019(10) 0.0000(9) 0.0029(9)
C6 0.0171(10) 0.0097(9) 0.0148(11) 0.0006(8) -0.0005(8) -0.0002(8)
C16 0.0178(11) 0.0215(11) 0.0145(11) -0.0010(9) 0.0009(9) -0.0011(9)
C5 0.0133(10) 0.0172(11) 0.0185(12) 0.0006(9) 0.0012(8) -0.0006(8)
C4 0.0170(10) 0.0172(11) 0.0181(12) -0.0005(9) -0.0039(9) -0.0014(8)

loop_
_atom_type_symbol
_atom_type_description
_atom_type_scat_dispersion_real
_atom_type_scat_dispersion_imag
_atom_type_scat_source
C C 0.0033 0.0016 'International Tables Vol C Tables 4.2.6.8 and 6.1.1.4'
H H 0.0000 0.0000 'International Tables Vol C Tables 4.2.6.8 and 6.1.1.4'
N N 0.0061 0.0033 'International Tables Vol C Tables 4.2.6.8 and 6.1.1.4'
S S 0.1246 0.1234 'International Tables Vol C Tables 4.2.6.8 and 6.1.1.4'
Br Br -0.2901 2.4595 'International Tables Vol C Tables 4.2.6.8 and 6.1.1.4'

loop_
_geom_angle_atom_site_label_1
_geom_angle_atom_site_label_2
_geom_angle_atom_site_label_3
_geom_angle
C7 S1 C10 100.34(11)
C7 N1 C6 118.44(19)
C3 C2 C1 120.5(2)
C3 C2 H2A 119.8
C1 C2 H2A 119.8
N1 C7 C8 122.1(2)
N1 C7 S1 119.91(17)
C8 C7 S1 117.98(17)
C9 C8 C7 121.1(2)
C9 C8 Br1 121.45(16)
C7 C8 Br1 117.32(17)
C8 C9 C1 117.7(2)
C8 C9 C11 122.9(2)
C1 C9 C11 119.3(2)
C2 C1 C6 119.1(2)
C2 C1 C9 123.3(2)
C6 C1 C9 117.6(2)
C12 C11 C16 119.3(2)
C12 C11 C9 121.3(2)
C16 C11 C9 119.37(19)
C14 C13 C12 120.2(2)
C14 C13 H13A 119.9
C12 C13 H13A 119.9
C13 C14 C15 120.2(2)
C13 C14 H14A 119.9
C15 C14 H14A 119.9
S1 C10 H10A 109.5
S1 C10 H10B 109.5
H10A C10 H10B 109.5
S1 C10 H10C 109.5
H10A C10 H10C 109.5
H10B C10 H10C 109.5
C2 C3 C4 120.2(2)
C2 C3 H3A 119.9
C4 C3 H3A 119.9
C16 C15 C14 120.0(2)
C16 C15 H15A 120.0
C14 C15 H15A 120.0
C11 C12 C13 120.0(2)
C11 C12 H12A 120.0
C13 C12 H12A 120.0
N1 C6 C1 123.1(2)
N1 C6 C5 118.0(2)
C1 C6 C5 119.0(2)
C15 C16 C11 120.3(2)
C15 C16 H16A 119.9
C11 C16 H16A 119.9
C4 C5 C6 120.6(2)
C4 C5 H5A 119.7
C6 C5 H5A 119.7
C5 C4 C3 120.5(2)
C5 C4 H4A 119.7
C3 C4 H4A 119.7

loop_
_geom_bond_atom_site_label_1
_geom_bond_atom_site_label_2
_geom_bond_distance
Br1 C8 1.897(2)
S1 C7 1.762(2)
S1 C10 1.796(2)
N1 C7 1.313(3)
N1 C6 1.370(3)
C2 C3 1.374(3)
C2 C1 1.412(3)
C2 H2A 0.9500
C7 C8 1.435(3)
C8 C9 1.359(3)
C9 C1 1.439(3)
C9 C11 1.495(3)
C1 C6 1.419(3)
C11 C12 1.394(3)
C11 C16 1.396(3)
C13 C14 1.378(4)
C13 C12 1.396(3)
C13 H13A 0.9500
C14 C15 1.390(4)
C14 H14A 0.9500
C10 H10A 0.9800
C10 H10B 0.9800
C10 H10C 0.9800
C3 C4 1.413(3)
C3 H3A 0.9500
C15 C16 1.387(3)
C15 H15A 0.9500
C12 H12A 0.9500
C6 C5 1.421(3)
C16 H16A 0.9500
C5 C4 1.359(3)
C5 H5A 0.9500
C4 H4A 0.9500

loop_
_geom_torsion_atom_site_label_1
_geom_torsion_atom_site_label_2
_geom_torsion_atom_site_label_3
_geom_torsion_atom_site_label_4
_geom_torsion
C6 N1 C7 C8 -0.2(3)
C6 N1 C7 S1 -179.57(15)
C10 S1 C7 N1 0.7(2)
C10 S1 C7 C8 -178.65(18)
N1 C7 C8 C9 -0.6(3)
S1 C7 C8 C9 178.76(16)
N1 C7 C8 Br1 -176.84(16)
S1 C7 C8 Br1 2.5(2)
C7 C8 C9 C1 1.3(3)
Br1 C8 C9 C1 177.43(15)
C7 C8 C9 C11 -175.86(19)
Br1 C8 C9 C11 0.2(3)
C3 C2 C1 C6 -1.6(3)
C3 C2 C1 C9 179.0(2)
C8 C9 C1 C2 178.1(2)
C11 C9 C1 C2 -4.6(3)
C8 C9 C1 C6 -1.3(3)
C11 C9 C1 C6 176.01(19)
C8 C9 C11 C12 -69.0(3)
C1 C9 C11 C12 113.8(2)
C8 C9 C11 C16 110.4(2)
C1 C9 C11 C16 -66.7(3)
C12 C13 C14 C15 0.7(4)
C1 C2 C3 C4 0.6(3)
C13 C14 C15 C16 -0.2(4)
C16 C11 C12 C13 -0.1(3)
C9 C11 C12 C13 179.4(2)
C14 C13 C12 C11 -0.5(4)
C7 N1 C6 C1 0.2(3)
C7 N1 C6 C5 179.74(19)
C2 C1 C6 N1 -178.92(19)
C9 C1 C6 N1 0.5(3)
C2 C1 C6 C5 1.6(3)
C9 C1 C6 C5 -178.97(18)
C14 C15 C16 C11 -0.4(4)
C12 C11 C16 C15 0.5(3)
C9 C11 C16 C15 -178.9(2)
N1 C6 C5 C4 179.8(2)
C1 C6 C5 C4 -0.7(3)
C6 C5 C4 C3 -0.2(3)
C2 C3 C4 C5 0.2(3)
